data_7106109
loop_
_publ_author_name
'Anthony Yiu-Yan Tam'
'Daniel Ping-Kuen Tsang'
'Mei-Yee Chan'
'Nianyong Zhu'
'Vivian Wing-Wah Yam'

_publ_section_title
;
 A luminescent cyclometalated platinum(II) complex and its green organic
 light emitting device with high device performance
;
_journal_name_full Chem.Commun.
_journal_page_first 3383
_journal_paper_doi 10.1039/c0cc05538g
_journal_volume 47
_journal_year 2011
_chemical_formula_moiety 'C28.50 H30 Cl2 N4 Pt'
_chemical_formula_sum 'C28.5 H30 Cl2 N4 Pt'
_chemical_formula_weight 694.55
_chemical_name_systematic
;
?
;
_space_group_IT_number 14
_symmetry_cell_setting monoclinic
_symmetry_space_group_name_Hall '-P 2ybc'
_symmetry_space_group_name_H-M 'P 1 21/c 1'
_atom_sites_solution_hydrogens geom
_atom_sites_solution_primary direct
_atom_sites_solution_secondary difmap
_audit_creation_method SHELXL-97
_cell_angle_alpha 90.00
_cell_angle_beta 98.780(10)
_cell_angle_gamma 90.00
_cell_formula_units_Z 8
_cell_length_a 13.3920(13)
_cell_length_b 16.6100(17)
_cell_length_c 24.535(2)
_cell_measurement_reflns_used 0
_cell_measurement_temperature 301(2)
_cell_measurement_theta_max 0
_cell_measurement_theta_min 0
_cell_volume 5393.6(9)
_computing_cell_refinement 'Bruker XSCANS'
_computing_data_collection 'Bruker XSCANS'
_computing_data_reduction 'Bruker SHELXTL'
_computing_molecular_graphics 'Ortep-3 for Windows (Farrugia, 1997)'
_computing_publication_material 'WinGX publication routines (Farrugia, 1999)'
_computing_structure_refinement 'SHELXL-97 (Sheldrick, 1997)'
_computing_structure_solution SHELXS-97
_diffrn_ambient_temperature 301(2)
_diffrn_measured_fraction_theta_full 0.997
_diffrn_measured_fraction_theta_max 0.997
_diffrn_measurement_device_type 'Bruker Smart CCD 1000'
_diffrn_measurement_method 'phi and omega scans'
_diffrn_radiation_monochromator graphite
_diffrn_radiation_source 'fine-focus sealed tube'
_diffrn_radiation_type MoK\a
_diffrn_radiation_wavelength 0.71073
_diffrn_reflns_av_R_equivalents 0.0273
_diffrn_reflns_av_sigmaI/netI 0.0293
_diffrn_reflns_limit_h_max 16
_diffrn_reflns_limit_h_min -14
_diffrn_reflns_limit_k_max 20
_diffrn_reflns_limit_k_min -20
_diffrn_reflns_limit_l_max 29
_diffrn_reflns_limit_l_min -29
_diffrn_reflns_number 31836
_diffrn_reflns_theta_full 25.68
_diffrn_reflns_theta_max 25.68
_diffrn_reflns_theta_min 1.97
_exptl_absorpt_coefficient_mu 5.426
_exptl_absorpt_correction_T_max 1.000000
_exptl_absorpt_correction_T_min 0.469946
_exptl_absorpt_correction_type empirical
_exptl_absorpt_process_details SADABS
_exptl_crystal_colour yellow
_exptl_crystal_density_diffrn 1.711
_exptl_crystal_density_method 'not measured'
_exptl_crystal_description block
_exptl_crystal_F_000 2728
_exptl_crystal_size_max 0.43
_exptl_crystal_size_mid 0.19
_exptl_crystal_size_min 0.14
_refine_diff_density_max 2.103
_refine_diff_density_min -0.749
_refine_diff_density_rms 0.092
_refine_ls_extinction_method none
_refine_ls_goodness_of_fit_ref 1.034
_refine_ls_hydrogen_treatment constr
_refine_ls_matrix_type full
_refine_ls_number_parameters 658
_refine_ls_number_reflns 10207
_refine_ls_number_restraints 0
_refine_ls_restrained_S_all 1.034
_refine_ls_R_factor_all 0.0390
_refine_ls_R_factor_gt 0.0264
_refine_ls_shift/su_max 0.006
_refine_ls_shift/su_mean 0.000
_refine_ls_structure_factor_coef Fsqd
_refine_ls_weighting_details 'calc w=1/[\s^2^(Fo^2^)+(0.0418P)^2^+0.4442P] where P=(Fo^2^+2Fc^2^)/3'
_refine_ls_weighting_scheme calc
_refine_ls_wR_factor_gt 0.0641
_refine_ls_wR_factor_ref 0.0706
_reflns_number_gt 8324
_reflns_number_total 10207
_reflns_threshold_expression >2sigma(I)
_cod_data_source_file c0cc05538g.txt
_cod_data_source_block shelxl
_cod_original_sg_symbol_H-M 'P 21/c'
_cod_original_formula_sum 'C28.50 H30 Cl2 N4 Pt'
_cod_database_code 7106109

loop_
_symmetry_equiv_pos_as_xyz
'x, y, z'
'-x, y+1/2, -z+1/2'
'-x, -y, -z'
'x, -y-1/2, z-1/2'

loop_
_atom_site_label
_atom_site_type_symbol
_atom_site_fract_x
_atom_site_fract_y
_atom_site_fract_z
_atom_site_U_iso_or_equiv
_atom_site_adp_type
_atom_site_occupancy
_atom_site_symmetry_multiplicity
_atom_site_calc_flag
_atom_site_refinement_flags
_atom_site_disorder_assembly
_atom_site_disorder_group
C1 C 0.4469(3) 0.9868(2) 0.74489(18) 0.0418(9) Uani 1 1 d . . .
C2 C 0.5017(3) 1.0344(2) 0.7855(2) 0.0482(10) Uani 1 1 d . . .
H2 H 0.5046 1.0226 0.8227 0.058 Uiso 1 1 calc R . .
C3 C 0.5518(3) 1.1001(3) 0.7681(2) 0.0582(12) Uani 1 1 d . . .
H3 H 0.5890 1.1329 0.7944 0.070 Uiso 1 1 calc R . .
C4 C 0.5483(4) 1.1187(3) 0.7123(2) 0.0640(14) Uani 1 1 d . . .
H4 H 0.5835 1.1632 0.7023 0.077 Uiso 1 1 calc R . .
C5 C 0.4939(3) 1.0725(3) 0.6723(2) 0.0578(12) Uani 1 1 d . . .
H5 H 0.4906 1.0852 0.6351 0.069 Uiso 1 1 calc R . .
C6 C 0.4437(3) 1.0059(2) 0.68910(18) 0.0452(10) Uani 1 1 d . . .
C7 C 0.2249(3) 0.7442(2) 0.88909(17) 0.0420(9) Uani 1 1 d . . .
C8 C 0.2433(3) 0.7821(3) 0.93995(18) 0.0519(11) Uani 1 1 d . . .
H8 H 0.2864 0.8261 0.9461 0.062 Uiso 1 1 calc R . .
C9 C 0.1946(4) 0.7514(3) 0.98120(19) 0.0612(13) Uani 1 1 d . . .
H9 H 0.2045 0.7760 1.0156 0.073 Uiso 1 1 calc R . .
C10 C 0.1308(4) 0.6842(3) 0.9726(2) 0.0672(14) Uani 1 1 d . . .
H10 H 0.0998 0.6652 1.0015 0.081 Uiso 1 1 calc R . .
C11 C 0.1130(4) 0.6461(3) 0.9228(2) 0.0589(12) Uani 1 1 d . . .
H11 H 0.0709 0.6013 0.9172 0.071 Uiso 1 1 calc R . .
C12 C 0.1606(3) 0.6772(2) 0.88054(17) 0.0460(10) Uani 1 1 d . . .
C13 C 0.3537(3) 0.8958(2) 0.69583(16) 0.0418(9) Uani 1 1 d . . .
C14 C 0.2917(3) 0.8236(2) 0.68794(16) 0.0407(9) Uani 1 1 d . . .
C15 C 0.2764(3) 0.7936(2) 0.73949(15) 0.0362(8) Uani 1 1 d . . .
C16 C 0.2184(3) 0.7243(2) 0.74408(16) 0.0397(9) Uani 1 1 d . . .
C17 C 0.1754(3) 0.6832(3) 0.69576(18) 0.0475(10) Uani 1 1 d . . .
H17 H 0.1369 0.6370 0.6976 0.057 Uiso 1 1 calc R . .
C18 C 0.1927(4) 0.7143(3) 0.64524(18) 0.0554(11) Uani 1 1 d . . .
H18 H 0.1658 0.6873 0.6132 0.066 Uiso 1 1 calc R . .
C19 C 0.2480(3) 0.7835(3) 0.64079(18) 0.0539(11) Uani 1 1 d . . .
H19 H 0.2558 0.8031 0.6062 0.065 Uiso 1 1 calc R . .
C20 C 0.2086(3) 0.7112(2) 0.80160(17) 0.0409(9) Uani 1 1 d . . .
C21 C 0.3547(4) 0.9497(3) 0.59931(18) 0.0540(11) Uani 1 1 d . . .
H21A H 0.3525 1.0053 0.5870 0.065 Uiso 1 1 calc R . .
H21B H 0.2869 0.9279 0.5905 0.065 Uiso 1 1 calc R . .
C22 C 0.4240(4) 0.9029(3) 0.56766(19) 0.0630(13) Uani 1 1 d . . .
H22A H 0.4239 0.8466 0.5782 0.076 Uiso 1 1 calc R . .
H22B H 0.4925 0.9230 0.5771 0.076 Uiso 1 1 calc R . .
C23 C 0.3906(5) 0.9105(4) 0.5057(2) 0.0854(18) Uani 1 1 d . . .
H23A H 0.3210 0.8927 0.4967 0.102 Uiso 1 1 calc R . .
H23B H 0.3932 0.9667 0.4952 0.102 Uiso 1 1 calc R . .
C24 C 0.4549(6) 0.8621(5) 0.4726(3) 0.129(3) Uani 1 1 d . . .
H24A H 0.4307 0.8691 0.4340 0.193 Uiso 1 1 calc R . .
H24B H 0.4514 0.8062 0.4821 0.193 Uiso 1 1 calc R . .
H24C H 0.5237 0.8802 0.4807 0.193 Uiso 1 1 calc R . .
C25 C 0.1006(3) 0.5863(3) 0.7990(2) 0.0566(12) Uani 1 1 d . . .
H25A H 0.0621 0.6026 0.7640 0.068 Uiso 1 1 calc R . .
H25B H 0.0535 0.5658 0.8220 0.068 Uiso 1 1 calc R . .
C26 C 0.1733(4) 0.5200(3) 0.7891(2) 0.0617(13) Uani 1 1 d . . .
H26A H 0.1361 0.4785 0.7669 0.074 Uiso 1 1 calc R . .
H26B H 0.2228 0.5420 0.7681 0.074 Uiso 1 1 calc R . .
C27 C 0.2282(5) 0.4822(3) 0.8408(3) 0.0810(17) Uani 1 1 d . . .
H27A H 0.1790 0.4633 0.8631 0.097 Uiso 1 1 calc R . .
H27B H 0.2694 0.5229 0.8619 0.097 Uiso 1 1 calc R . .
C28 C 0.2947(5) 0.4128(3) 0.8298(3) 0.103(2) Uani 1 1 d . . .
H28A H 0.3275 0.3912 0.8642 0.155 Uiso 1 1 calc R . .
H28B H 0.3447 0.4313 0.8085 0.155 Uiso 1 1 calc R . .
H28C H 0.2542 0.3717 0.8097 0.155 Uiso 1 1 calc R . .
C29 C 0.2077(4) 1.1322(3) 0.5751(2) 0.0542(11) Uani 1 1 d . . .
C30 C 0.1587(4) 1.0994(3) 0.5268(2) 0.0708(14) Uani 1 1 d . . .
H30 H 0.1151 1.0559 0.5271 0.085 Uiso 1 1 calc R . .
C31 C 0.1766(5) 1.1338(4) 0.4779(3) 0.0874(18) Uani 1 1 d . . .
H31 H 0.1445 1.1132 0.4446 0.105 Uiso 1 1 calc R . .
C32 C 0.2422(6) 1.1989(4) 0.4780(3) 0.094(2) Uani 1 1 d . . .
H32 H 0.2526 1.2205 0.4444 0.113 Uiso 1 1 calc R . .
C33 C 0.2915(5) 1.2319(4) 0.5249(3) 0.0811(17) Uani 1 1 d . . .
H33 H 0.3353 1.2753 0.5242 0.097 Uiso 1 1 calc R . .
C34 C 0.2736(4) 1.1979(3) 0.5743(2) 0.0586(12) Uani 1 1 d . . .
C35 C 0.0549(3) 0.8998(3) 0.7530(2) 0.0536(12) Uani 1 1 d . . .
C36 C 0.0001(4) 0.8439(3) 0.7178(3) 0.0638(14) Uani 1 1 d . . .
H36 H -0.0030 0.8462 0.6797 0.077 Uiso 1 1 calc R . .
C37 C -0.0496(4) 0.7845(3) 0.7434(3) 0.0744(16) Uani 1 1 d . . .
H37 H -0.0874 0.7462 0.7217 0.089 Uiso 1 1 calc R . .
C38 C -0.0445(4) 0.7805(3) 0.8000(3) 0.0752(16) Uani 1 1 d . . .
H38 H -0.0785 0.7392 0.8150 0.090 Uiso 1 1 calc R . .
C39 C 0.0093(4) 0.8357(3) 0.8349(3) 0.0680(15) Uani 1 1 d . . .
H39 H 0.0121 0.8329 0.8730 0.082 Uiso 1 1 calc R . .
C40 C 0.0589(3) 0.8956(3) 0.8099(2) 0.0546(12) Uani 1 1 d . . .
C41 C 0.1501(3) 0.9996(3) 0.7896(2) 0.0495(10) Uani 1 1 d . . .
C42 C 0.2131(3) 1.0706(3) 0.78860(18) 0.0475(10) Uani 1 1 d . . .
C43 C 0.2190(3) 1.0913(2) 0.73363(18) 0.0440(9) Uani 1 1 d . . .
C44 C 0.2763(3) 1.1574(2) 0.72105(19) 0.0476(10) Uani 1 1 d . . .
C45 C 0.3278(3) 1.2030(3) 0.7636(2) 0.0552(11) Uani 1 1 d . . .
H45 H 0.3662 1.2470 0.7558 0.066 Uiso 1 1 calc R . .
C46 C 0.3221(4) 1.1835(3) 0.8166(2) 0.0609(13) Uani 1 1 d . . .
H46 H 0.3563 1.2152 0.8447 0.073 Uiso 1 1 calc R . .
C47 C 0.2661(4) 1.1167(3) 0.8307(2) 0.0576(12) Uani 1 1 d . . .
H47 H 0.2646 1.1038 0.8674 0.069 Uiso 1 1 calc R . .
C48 C 0.2677(3) 1.1649(2) 0.6613(2) 0.0484(10) Uani 1 1 d . . .
C49 C 0.3808(4) 1.2827(3) 0.6471(2) 0.0652(13) Uani 1 1 d . . .
H49A H 0.4188 1.2958 0.6177 0.078 Uiso 1 1 calc R . .
H49B H 0.4282 1.2646 0.6786 0.078 Uiso 1 1 calc R . .
C50 C 0.3265(5) 1.3582(3) 0.6631(3) 0.0757(16) Uani 1 1 d . . .
H50A H 0.2828 1.3432 0.6895 0.091 Uiso 1 1 calc R . .
H50B H 0.3766 1.3955 0.6813 0.091 Uiso 1 1 calc R . .
C51 C 0.2655(5) 1.4000(3) 0.6167(3) 0.0913(19) Uani 1 1 d . . .
H51A H 0.2153 1.3630 0.5982 0.110 Uiso 1 1 calc R . .
H51B H 0.3090 1.4159 0.5904 0.110 Uiso 1 1 calc R . .
C52 C 0.2124(5) 1.4741(4) 0.6344(3) 0.098(2) Uani 1 1 d . . .
H52A H 0.1737 1.4988 0.6026 0.147 Uiso 1 1 calc R . .
H52B H 0.2616 1.5116 0.6518 0.147 Uiso 1 1 calc R . .
H52C H 0.1681 1.4587 0.6599 0.147 Uiso 1 1 calc R . .
C53 C 0.1418(4) 0.9793(3) 0.8910(2) 0.0607(13) Uani 1 1 d . . .
H53A H 0.2125 0.9939 0.9002 0.073 Uiso 1 1 calc R . .
H53B H 0.1304 0.9321 0.9126 0.073 Uiso 1 1 calc R . .
C54 C 0.0775(4) 1.0478(3) 0.9068(2) 0.0683(14) Uani 1 1 d . . .
H54A H 0.0843 1.0936 0.8831 0.082 Uiso 1 1 calc R . .
H54B H 0.0072 1.0314 0.9008 0.082 Uiso 1 1 calc R . .
C55 C 0.1071(5) 1.0727(4) 0.9661(2) 0.0915(19) Uani 1 1 d . . .
H55A H 0.1762 1.0921 0.9714 0.110 Uiso 1 1 calc R . .
H55B H 0.1044 1.0260 0.9896 0.110 Uiso 1 1 calc R . .
C56 C 0.0386(6) 1.1384(5) 0.9834(3) 0.120(3) Uani 1 1 d . . .
H56A H 0.0604 1.1521 1.0214 0.179 Uiso 1 1 calc R . .
H56B H -0.0298 1.1191 0.9790 0.179 Uiso 1 1 calc R . .
H56C H 0.0420 1.1852 0.9608 0.179 Uiso 1 1 calc R . .
C57 C 0.4603(6) 0.5831(4) 0.5393(3) 0.104(2) Uani 1 1 d . . .
H57A H 0.4631 0.5710 0.5008 0.124 Uiso 0.50 1 calc PR A 1
H57B H 0.5022 0.5440 0.5615 0.124 Uiso 0.50 1 calc PR A 1
H57C H 0.4645 0.5296 0.5554 0.124 Uiso 0.50 1 d PR A 2
H57D H 0.4203 0.5792 0.5029 0.124 Uiso 0.50 1 d PR A 2
N1 N 0.3897(2) 0.91754(18) 0.74795(13) 0.0400(7) Uani 1 1 d . . .
N2 N 0.2554(2) 0.76338(18) 0.83886(13) 0.0380(7) Uani 1 1 d . . .
N3 N 0.3847(3) 0.9480(2) 0.65909(14) 0.0442(8) Uani 1 1 d . . .
N4 N 0.1536(3) 0.65677(19) 0.82585(15) 0.0445(8) Uani 1 1 d . . .
N5 N 0.2075(3) 1.1119(2) 0.63025(15) 0.0490(9) Uani 1 1 d . . .
N6 N 0.3099(3) 1.2175(2) 0.62895(17) 0.0547(9) Uani 1 1 d . . .
N7 N 0.1120(3) 0.96593(19) 0.74100(17) 0.0493(9) Uani 1 1 d . . .
N8 N 0.1198(3) 0.9591(2) 0.83230(17) 0.0550(10) Uani 1 1 d . . .
Cl1 Cl 0.41190(9) 0.91652(7) 0.88850(4) 0.0563(3) Uani 1 1 d . . .
Cl2 Cl 0.05868(10) 0.94793(8) 0.60116(6) 0.0692(3) Uani 1 1 d . . .
Cl3 Cl 0.3459(6) 0.5736(7) 0.5503(5) 0.294(6) Uani 0.50 1 d P B 1
Cl4 Cl 0.5077(10) 0.6745(5) 0.5535(4) 0.304(7) Uani 0.50 1 d P B 1
Cl3' Cl 0.3999(5) 0.6455(3) 0.57914(18) 0.1272(19) Uani 0.50 1 d P B 2
Cl4' Cl 0.5789(3) 0.6145(3) 0.53255(16) 0.1083(13) Uani 0.50 1 d P B 2
Pt1 Pt 0.335536(11) 0.849360(8) 0.805706(6) 0.03490(5) Uani 1 1 d . . .
Pt2 Pt 0.147372(12) 1.027109(10) 0.674718(7) 0.04561(6) Uani 1 1 d . . .

loop_
_atom_site_aniso_label
_atom_site_aniso_U_11
_atom_site_aniso_U_22
_atom_site_aniso_U_33
_atom_site_aniso_U_23
_atom_site_aniso_U_13
_atom_site_aniso_U_12
C1 0.037(2) 0.038(2) 0.052(3) 0.0052(18) 0.0117(19) 0.0019(16)
C2 0.045(3) 0.043(2) 0.057(3) 0.0013(19) 0.006(2) -0.0016(18)
C3 0.049(3) 0.047(3) 0.078(4) 0.005(2) 0.006(2) -0.009(2)
C4 0.052(3) 0.051(3) 0.091(4) 0.015(3) 0.016(3) -0.007(2)
C5 0.053(3) 0.056(3) 0.068(3) 0.016(2) 0.021(2) 0.001(2)
C6 0.042(2) 0.042(2) 0.054(3) 0.0058(19) 0.015(2) 0.0054(18)
C7 0.043(2) 0.041(2) 0.044(2) 0.0061(17) 0.0096(18) 0.0021(17)
C8 0.061(3) 0.050(3) 0.045(3) 0.002(2) 0.010(2) -0.003(2)
C9 0.079(4) 0.065(3) 0.041(3) 0.003(2) 0.015(2) 0.005(3)
C10 0.079(4) 0.077(3) 0.052(3) 0.019(3) 0.030(3) 0.000(3)
C11 0.057(3) 0.064(3) 0.058(3) 0.011(2) 0.017(2) -0.006(2)
C12 0.049(3) 0.044(2) 0.047(3) 0.0049(19) 0.013(2) 0.0021(19)
C13 0.044(2) 0.042(2) 0.041(2) 0.0011(18) 0.0119(18) 0.0042(17)
C14 0.045(2) 0.038(2) 0.040(2) 0.0003(17) 0.0101(18) 0.0034(17)
C15 0.038(2) 0.034(2) 0.037(2) -0.0009(16) 0.0064(16) 0.0053(16)
C16 0.038(2) 0.038(2) 0.042(2) -0.0039(17) 0.0032(17) 0.0004(16)
C17 0.046(3) 0.044(2) 0.054(3) -0.0031(19) 0.013(2) -0.0034(18)
C18 0.069(3) 0.057(3) 0.039(2) -0.008(2) 0.005(2) -0.009(2)
C19 0.065(3) 0.061(3) 0.036(2) -0.005(2) 0.008(2) -0.001(2)
C20 0.040(2) 0.038(2) 0.045(2) -0.0004(17) 0.0089(18) 0.0004(17)
C21 0.062(3) 0.056(3) 0.045(3) 0.012(2) 0.013(2) 0.002(2)
C22 0.063(3) 0.077(3) 0.052(3) -0.001(2) 0.020(2) 0.000(3)
C23 0.097(5) 0.108(5) 0.054(3) -0.008(3) 0.021(3) -0.026(4)
C24 0.151(7) 0.171(8) 0.079(5) -0.039(5) 0.067(5) -0.047(6)
C25 0.051(3) 0.056(3) 0.063(3) -0.005(2) 0.011(2) -0.021(2)
C26 0.072(3) 0.045(3) 0.070(3) -0.009(2) 0.016(3) -0.022(2)
C27 0.094(5) 0.061(3) 0.089(4) 0.006(3) 0.016(4) -0.005(3)
C28 0.095(5) 0.063(4) 0.145(7) -0.002(4) 0.000(4) 0.012(3)
C29 0.059(3) 0.047(3) 0.057(3) -0.005(2) 0.012(2) 0.007(2)
C30 0.077(4) 0.072(4) 0.064(3) -0.010(3) 0.014(3) 0.002(3)
C31 0.103(5) 0.097(5) 0.063(4) -0.007(3) 0.017(3) 0.007(4)
C32 0.120(6) 0.106(5) 0.061(4) 0.008(4) 0.028(4) -0.003(4)
C33 0.096(5) 0.073(4) 0.079(4) 0.009(3) 0.027(4) 0.000(3)
C34 0.063(3) 0.054(3) 0.061(3) 0.002(2) 0.014(2) 0.006(2)
C35 0.035(2) 0.040(2) 0.087(4) 0.001(2) 0.011(2) 0.0060(18)
C36 0.049(3) 0.050(3) 0.091(4) -0.005(3) 0.006(3) 0.002(2)
C37 0.050(3) 0.047(3) 0.125(5) -0.003(3) 0.009(3) -0.008(2)
C38 0.055(3) 0.061(3) 0.112(5) 0.017(3) 0.021(3) -0.005(3)
C39 0.051(3) 0.059(3) 0.097(4) 0.013(3) 0.022(3) 0.004(2)
C40 0.041(3) 0.047(3) 0.078(3) 0.005(2) 0.016(2) 0.010(2)
C41 0.043(3) 0.043(2) 0.063(3) 0.000(2) 0.010(2) 0.0032(19)
C42 0.042(3) 0.047(2) 0.053(3) -0.001(2) 0.006(2) 0.0051(18)
C43 0.035(2) 0.035(2) 0.060(3) -0.0059(18) 0.0024(18) 0.0023(16)
C44 0.042(3) 0.039(2) 0.061(3) 0.0024(19) 0.005(2) 0.0042(17)
C45 0.048(3) 0.041(2) 0.073(3) -0.001(2) -0.003(2) -0.0026(19)
C46 0.057(3) 0.056(3) 0.064(3) -0.015(2) -0.007(2) 0.002(2)
C47 0.065(3) 0.054(3) 0.051(3) -0.003(2) 0.003(2) 0.001(2)
C48 0.042(3) 0.041(2) 0.063(3) 0.002(2) 0.010(2) 0.0042(18)
C49 0.056(3) 0.056(3) 0.081(4) 0.010(3) 0.005(3) -0.008(2)
C50 0.081(4) 0.050(3) 0.089(4) 0.003(3) -0.008(3) -0.018(3)
C51 0.109(5) 0.068(4) 0.092(5) -0.002(3) 0.001(4) 0.006(3)
C52 0.098(5) 0.078(4) 0.112(6) -0.006(4) -0.003(4) 0.024(3)
C53 0.056(3) 0.062(3) 0.066(3) 0.007(2) 0.014(2) 0.004(2)
C54 0.054(3) 0.080(4) 0.072(4) -0.004(3) 0.012(3) 0.004(3)
C55 0.083(4) 0.120(5) 0.071(4) -0.013(4) 0.010(3) 0.013(4)
C56 0.108(6) 0.142(7) 0.111(6) -0.047(5) 0.022(5) 0.020(5)
C57 0.130(6) 0.097(5) 0.082(5) 0.015(4) 0.009(4) 0.037(4)
N1 0.043(2) 0.0371(18) 0.0410(19) 0.0009(14) 0.0083(15) -0.0012(14)
N2 0.045(2) 0.0338(17) 0.0357(18) -0.0010(13) 0.0085(14) -0.0019(14)
N3 0.048(2) 0.048(2) 0.0382(19) 0.0072(15) 0.0109(16) 0.0025(16)
N4 0.042(2) 0.0420(19) 0.050(2) -0.0004(15) 0.0109(16) -0.0064(14)
N5 0.046(2) 0.045(2) 0.055(2) -0.0033(17) 0.0072(17) 0.0016(16)
N6 0.048(2) 0.048(2) 0.067(3) 0.0051(18) 0.0098(19) -0.0045(17)
N7 0.041(2) 0.0377(19) 0.069(3) -0.0002(17) 0.0102(18) 0.0026(15)
N8 0.050(2) 0.047(2) 0.069(3) 0.0040(19) 0.0141(19) 0.0061(17)
Cl1 0.0658(8) 0.0582(7) 0.0437(6) -0.0102(5) 0.0048(5) -0.0151(5)
Cl2 0.0701(9) 0.0624(7) 0.0724(9) -0.0183(6) 0.0023(6) -0.0113(6)
Cl3 0.158(6) 0.371(12) 0.370(13) 0.286(11) 0.100(8) 0.050(7)
Cl4 0.467(18) 0.180(7) 0.205(9) 0.021(7) -0.143(11) -0.096(9)
Cl3' 0.171(5) 0.132(4) 0.084(3) 0.018(3) 0.038(3) 0.081(3)
Cl4' 0.113(3) 0.128(3) 0.081(2) 0.032(2) 0.006(2) -0.041(2)
Pt1 0.03699(9) 0.03286(9) 0.03491(9) -0.00086(6) 0.00568(6) 0.00043(6)
Pt2 0.03870(10) 0.03920(10) 0.05906(12) -0.00665(7) 0.00783(8) 0.00170(6)

loop_
_atom_type_symbol
_atom_type_description
_atom_type_scat_dispersion_real
_atom_type_scat_dispersion_imag
_atom_type_scat_source
C C 0.0033 0.0016 'International Tables Vol C Tables 4.2.6.8 and 6.1.1.4'
H H 0.0000 0.0000 'International Tables Vol C Tables 4.2.6.8 and 6.1.1.4'
N N 0.0061 0.0033 'International Tables Vol C Tables 4.2.6.8 and 6.1.1.4'
Cl Cl 0.1484 0.1585 'International Tables Vol C Tables 4.2.6.8 and 6.1.1.4'
Pt Pt -1.7033 8.3905 'International Tables Vol C Tables 4.2.6.8 and 6.1.1.4'

loop_
_geom_angle_atom_site_label_1
_geom_angle_atom_site_label_2
_geom_angle_atom_site_label_3
_geom_angle
_geom_angle_site_symmetry_1
_geom_angle_site_symmetry_3
_geom_angle_publ_flag
C2 C1 N1 131.8(4) . . ?
C2 C1 C6 120.4(4) . . ?
N1 C1 C6 107.7(4) . . ?
C3 C2 C1 117.1(4) . . ?
C3 C2 H2 121.4 . . ?
C1 C2 H2 121.4 . . ?
C2 C3 C4 122.2(5) . . ?
C2 C3 H3 118.9 . . ?
C4 C3 H3 118.9 . . ?
C5 C4 C3 121.0(4) . . ?
C5 C4 H4 119.5 . . ?
C3 C4 H4 119.5 . . ?
C4 C5 C6 117.5(5) . . ?
C4 C5 H5 121.3 . . ?
C6 C5 H5 121.3 . . ?
N3 C6 C5 131.1(4) . . ?
N3 C6 C1 107.1(3) . . ?
C5 C6 C1 121.8(4) . . ?
C8 C7 N2 131.1(4) . . ?
C8 C7 C12 121.0(4) . . ?
N2 C7 C12 107.8(4) . . ?
C9 C8 C7 117.0(4) . . ?
C9 C8 H8 121.5 . . ?
C7 C8 H8 121.5 . . ?
C8 C9 C10 121.9(5) . . ?
C8 C9 H9 119.1 . . ?
C10 C9 H9 119.1 . . ?
C11 C10 C9 121.6(4) . . ?
C11 C10 H10 119.2 . . ?
C9 C10 H10 119.2 . . ?
C10 C11 C12 117.1(4) . . ?
C10 C11 H11 121.5 . . ?
C12 C11 H11 121.5 . . ?
N4 C12 C11 131.5(4) . . ?
N4 C12 C7 106.9(3) . . ?
C11 C12 C7 121.5(4) . . ?
N1 C13 N3 110.9(3) . . ?
N1 C13 C14 117.5(3) . . ?
N3 C13 C14 131.5(4) . . ?
C19 C14 C15 118.7(4) . . ?
C19 C14 C13 131.9(4) . . ?
C15 C14 C13 109.4(3) . . ?
C14 C15 C16 121.5(4) . . ?
C14 C15 Pt1 119.4(3) . . ?
C16 C15 Pt1 119.1(3) . . ?
C15 C16 C17 119.2(4) . . ?
C15 C16 C20 109.5(3) . . ?
C17 C16 C20 131.1(4) . . ?
C18 C17 C16 117.8(4) . . ?
C18 C17 H17 121.1 . . ?
C16 C17 H17 121.1 . . ?
C19 C18 C17 122.9(4) . . ?
C19 C18 H18 118.6 . . ?
C17 C18 H18 118.6 . . ?
C18 C19 C14 119.9(4) . . ?
C18 C19 H19 120.1 . . ?
C14 C19 H19 120.1 . . ?
N2 C20 N4 111.0(3) . . ?
N2 C20 C16 117.5(3) . . ?
N4 C20 C16 131.3(4) . . ?
N3 C21 C22 114.1(4) . . ?
N3 C21 H21A 108.7 . . ?
C22 C21 H21A 108.7 . . ?
N3 C21 H21B 108.7 . . ?
C22 C21 H21B 108.7 . . ?
H21A C21 H21B 107.6 . . ?
C21 C22 C23 111.1(5) . . ?
C21 C22 H22A 109.4 . . ?
C23 C22 H22A 109.4 . . ?
C21 C22 H22B 109.4 . . ?
C23 C22 H22B 109.4 . . ?
H22A C22 H22B 108.0 . . ?
C24 C23 C22 112.9(6) . . ?
C24 C23 H23A 109.0 . . ?
C22 C23 H23A 109.0 . . ?
C24 C23 H23B 109.0 . . ?
C22 C23 H23B 109.0 . . ?
H23A C23 H23B 107.8 . . ?
C23 C24 H24A 109.5 . . ?
C23 C24 H24B 109.5 . . ?
H24A C24 H24B 109.5 . . ?
C23 C24 H24C 109.5 . . ?
H24A C24 H24C 109.5 . . ?
H24B C24 H24C 109.5 . . ?
N4 C25 C26 111.8(4) . . ?
N4 C25 H25A 109.2 . . ?
C26 C25 H25A 109.2 . . ?
N4 C25 H25B 109.2 . . ?
C26 C25 H25B 109.2 . . ?
H25A C25 H25B 107.9 . . ?
C27 C26 C25 114.4(4) . . ?
C27 C26 H26A 108.7 . . ?
C25 C26 H26A 108.7 . . ?
C27 C26 H26B 108.7 . . ?
C25 C26 H26B 108.7 . . ?
H26A C26 H26B 107.6 . . ?
C26 C27 C28 113.3(5) . . ?
C26 C27 H27A 108.9 . . ?
C28 C27 H27A 108.9 . . ?
C26 C27 H27B 108.9 . . ?
C28 C27 H27B 108.9 . . ?
H27A C27 H27B 107.7 . . ?
C27 C28 H28A 109.5 . . ?
C27 C28 H28B 109.5 . . ?
H28A C28 H28B 109.5 . . ?
C27 C28 H28C 109.5 . . ?
H28A C28 H28C 109.5 . . ?
H28B C28 H28C 109.5 . . ?
C30 C29 N5 132.0(5) . . ?
C30 C29 C34 120.8(5) . . ?
N5 C29 C34 107.2(4) . . ?
C29 C30 C31 117.4(6) . . ?
C29 C30 H30 121.3 . . ?
C31 C30 H30 121.3 . . ?
C30 C31 C32 120.8(6) . . ?
C30 C31 H31 119.6 . . ?
C32 C31 H31 119.6 . . ?
C33 C32 C31 122.8(6) . . ?
C33 C32 H32 118.6 . . ?
C31 C32 H32 118.6 . . ?
C32 C33 C34 116.8(6) . . ?
C32 C33 H33 121.6 . . ?
C34 C33 H33 121.6 . . ?
C33 C34 N6 131.5(5) . . ?
C33 C34 C29 121.3(5) . . ?
N6 C34 C29 107.2(4) . . ?
C40 C35 N7 108.2(4) . . ?
C40 C35 C36 121.6(5) . . ?
N7 C35 C36 130.2(5) . . ?
C37 C36 C35 115.7(6) . . ?
C37 C36 H36 122.1 . . ?
C35 C36 H36 122.1 . . ?
C38 C37 C36 122.3(5) . . ?
C38 C37 H37 118.8 . . ?
C36 C37 H37 118.8 . . ?
C37 C38 C39 122.2(5) . . ?
C37 C38 H38 118.9 . . ?
C39 C38 H38 118.9 . . ?
C38 C39 C40 116.2(6) . . ?
C38 C39 H39 121.9 . . ?
C40 C39 H39 121.9 . . ?
C39 C40 C35 122.0(5) . . ?
C39 C40 N8 131.2(5) . . ?
C35 C40 N8 106.8(4) . . ?
N7 C41 N8 111.2(4) . . ?
N7 C41 C42 117.7(4) . . ?
N8 C41 C42 131.1(4) . . ?
C47 C42 C43 118.8(4) . . ?
C47 C42 C41 131.8(4) . . ?
C43 C42 C41 109.4(4) . . ?
C44 C43 C42 121.1(4) . . ?
C44 C43 Pt2 119.6(3) . . ?
C42 C43 Pt2 119.3(3) . . ?
C45 C44 C43 119.2(4) . . ?
C45 C44 C48 131.7(4) . . ?
C43 C44 C48 109.1(4) . . ?
C46 C45 C44 120.0(4) . . ?
C46 C45 H45 120.0 . . ?
C44 C45 H45 120.0 . . ?
C45 C46 C47 122.2(5) . . ?
C45 C46 H46 118.9 . . ?
C47 C46 H46 118.9 . . ?
C42 C47 C46 118.8(4) . . ?
C42 C47 H47 120.6 . . ?
C46 C47 H47 120.6 . . ?
N5 C48 N6 110.9(4) . . ?
N5 C48 C44 117.4(4) . . ?
N6 C48 C44 131.7(4) . . ?
N6 C49 C50 111.8(4) . . ?
N6 C49 H49A 109.2 . . ?
C50 C49 H49A 109.2 . . ?
N6 C49 H49B 109.2 . . ?
C50 C49 H49B 109.2 . . ?
H49A C49 H49B 107.9 . . ?
C51 C50 C49 114.8(5) . . ?
C51 C50 H50A 108.6 . . ?
C49 C50 H50A 108.6 . . ?
C51 C50 H50B 108.6 . . ?
C49 C50 H50B 108.6 . . ?
H50A C50 H50B 107.5 . . ?
C50 C51 C52 113.0(6) . . ?
C50 C51 H51A 109.0 . . ?
C52 C51 H51A 109.0 . . ?
C50 C51 H51B 109.0 . . ?
C52 C51 H51B 109.0 . . ?
H51A C51 H51B 107.8 . . ?
C51 C52 H52A 109.5 . . ?
C51 C52 H52B 109.5 . . ?
H52A C52 H52B 109.5 . . ?
C51 C52 H52C 109.5 . . ?
H52A C52 H52C 109.5 . . ?
H52B C52 H52C 109.5 . . ?
N8 C53 C54 112.7(4) . . ?
N8 C53 H53A 109.0 . . ?
C54 C53 H53A 109.0 . . ?
N8 C53 H53B 109.0 . . ?
C54 C53 H53B 109.0 . . ?
H53A C53 H53B 107.8 . . ?
C55 C54 C53 112.2(5) . . ?
C55 C54 H54A 109.2 . . ?
C53 C54 H54A 109.2 . . ?
C55 C54 H54B 109.2 . . ?
C53 C54 H54B 109.2 . . ?
H54A C54 H54B 107.9 . . ?
C54 C55 C56 112.6(6) . . ?
C54 C55 H55A 109.1 . . ?
C56 C55 H55A 109.1 . . ?
C54 C55 H55B 109.1 . . ?
C56 C55 H55B 109.1 . . ?
H55A C55 H55B 107.8 . . ?
C55 C56 H56A 109.5 . . ?
C55 C56 H56B 109.5 . . ?
H56A C56 H56B 109.5 . . ?
C55 C56 H56C 109.5 . . ?
H56A C56 H56C 109.5 . . ?
H56B C56 H56C 109.5 . . ?
Cl3 C57 Cl4 113.4(8) . . ?
Cl3 C57 Cl4' 167.2(7) . . ?
Cl4 C57 Cl4' 53.8(6) . . ?
Cl3 C57 Cl3' 54.2(5) . . ?
Cl4 C57 Cl3' 61.6(6) . . ?
Cl4' C57 Cl3' 113.5(5) . . ?
Cl3 C57 H57A 108.9 . . ?
Cl4 C57 H57A 108.9 . . ?
Cl4' C57 H57A 78.1 . . ?
Cl3' C57 H57A 140.6 . . ?
Cl3 C57 H57B 108.9 . . ?
Cl4 C57 H57B 108.9 . . ?
Cl4' C57 H57B 78.0 . . ?
Cl3' C57 H57B 111.5 . . ?
H57A C57 H57B 107.7 . . ?
Cl3 C57 H57C 80.7 . . ?
Cl4 C57 H57C 138.9 . . ?
Cl4' C57 H57C 108.9 . . ?
Cl3' C57 H57C 108.9 . . ?
H57A C57 H57C 101.5 . . ?
H57B C57 H57C 33.4 . . ?
Cl3 C57 H57D 75.0 . . ?
Cl4 C57 H57D 113.2 . . ?
Cl4' C57 H57D 108.9 . . ?
Cl3' C57 H57D 108.9 . . ?
H57A C57 H57D 35.9 . . ?
H57B C57 H57D 131.6 . . ?
H57C C57 H57D 107.7 . . ?
C13 N1 C1 106.9(3) . . ?
C13 N1 Pt1 113.5(3) . . ?
C1 N1 Pt1 139.2(3) . . ?
C20 N2 C7 106.6(3) . . ?
C20 N2 Pt1 113.7(2) . . ?
C7 N2 Pt1 139.4(3) . . ?
C13 N3 C6 107.3(3) . . ?
C13 N3 C21 127.7(4) . . ?
C6 N3 C21 124.7(4) . . ?
C20 N4 C12 107.6(3) . . ?
C20 N4 C25 126.1(4) . . ?
C12 N4 C25 126.2(3) . . ?
C48 N5 C29 107.5(4) . . ?
C48 N5 Pt2 113.8(3) . . ?
C29 N5 Pt2 138.7(3) . . ?
C48 N6 C34 107.2(4) . . ?
C48 N6 C49 127.3(4) . . ?
C34 N6 C49 125.5(4) . . ?
C41 N7 C35 106.6(4) . . ?
C41 N7 Pt2 113.5(3) . . ?
C35 N7 Pt2 139.8(3) . . ?
C41 N8 C40 107.3(4) . . ?
C41 N8 C53 127.4(4) . . ?
C40 N8 C53 125.3(4) . . ?
C57 Cl3 H57C 33.5 . . ?
C57 Cl3 H57D 34.7 . . ?
H57C Cl3 H57D 55.1 . . ?
C15 Pt1 N2 79.96(14) . . ?
C15 Pt1 N1 79.91(14) . . ?
N2 Pt1 N1 159.77(13) . . ?
C15 Pt1 Cl1 178.78(11) . . ?
N2 Pt1 Cl1 99.82(9) . . ?
N1 Pt1 Cl1 100.34(10) . . ?
C43 Pt2 N5 79.99(16) . . ?
C43 Pt2 N7 80.01(16) . . ?
N5 Pt2 N7 160.00(15) . . ?
C43 Pt2 Cl2 179.68(14) . . ?
N5 Pt2 Cl2 99.69(11) . . ?
N7 Pt2 Cl2 100.30(11) . . ?

loop_
_geom_bond_atom_site_label_1
_geom_bond_atom_site_label_2
_geom_bond_distance
_geom_bond_site_symmetry_2
_geom_bond_publ_flag
C1 C2 1.390(6) . ?
C1 N1 1.391(5) . ?
C1 C6 1.399(6) . ?
C2 C3 1.380(6) . ?
C2 H2 0.9300 . ?
C3 C4 1.396(7) . ?
C3 H3 0.9300 . ?
C4 C5 1.366(7) . ?
C4 H4 0.9300 . ?
C5 C6 1.390(6) . ?
C5 H5 0.9300 . ?
C6 N3 1.383(6) . ?
C7 C8 1.385(6) . ?
C7 N2 1.393(5) . ?
C7 C12 1.403(6) . ?
C8 C9 1.382(6) . ?
C8 H8 0.9300 . ?
C9 C10 1.402(7) . ?
C9 H9 0.9300 . ?
C10 C11 1.364(7) . ?
C10 H10 0.9300 . ?
C11 C12 1.397(6) . ?
C11 H11 0.9300 . ?
C12 N4 1.373(5) . ?
C13 N1 1.345(5) . ?
C13 N3 1.361(5) . ?
C13 C14 1.454(6) . ?
C14 C19 1.385(6) . ?
C14 C15 1.403(5) . ?
C15 C16 1.403(5) . ?
C15 Pt1 1.932(4) . ?
C16 C17 1.412(6) . ?
C16 C20 1.454(5) . ?
C17 C18 1.394(6) . ?
C17 H17 0.9300 . ?
C18 C19 1.379(6) . ?
C18 H18 0.9300 . ?
C19 H19 0.9300 . ?
C20 N2 1.343(5) . ?
C20 N4 1.359(5) . ?
C21 N3 1.461(6) . ?
C21 C22 1.514(6) . ?
C21 H21A 0.9700 . ?
C21 H21B 0.9700 . ?
C22 C23 1.524(7) . ?
C22 H22A 0.9700 . ?
C22 H22B 0.9700 . ?
C23 C24 1.502(8) . ?
C23 H23A 0.9700 . ?
C23 H23B 0.9700 . ?
C24 H24A 0.9600 . ?
C24 H24B 0.9600 . ?
C24 H24C 0.9600 . ?
C25 N4 1.472(5) . ?
C25 C26 1.513(6) . ?
C25 H25A 0.9700 . ?
C25 H25B 0.9700 . ?
C26 C27 1.503(8) . ?
C26 H26A 0.9700 . ?
C26 H26B 0.9700 . ?
C27 C28 1.506(8) . ?
C27 H27A 0.9700 . ?
C27 H27B 0.9700 . ?
C28 H28A 0.9600 . ?
C28 H28B 0.9600 . ?
C28 H28C 0.9600 . ?
C29 C30 1.376(7) . ?
C29 N5 1.394(6) . ?
C29 C34 1.407(7) . ?
C30 C31 1.382(8) . ?
C30 H30 0.9300 . ?
C31 C32 1.393(9) . ?
C31 H31 0.9300 . ?
C32 C33 1.353(9) . ?
C32 H32 0.9300 . ?
C33 C34 1.390(7) . ?
C33 H33 0.9300 . ?
C34 N6 1.392(6) . ?
C35 C40 1.391(7) . ?
C35 N7 1.396(5) . ?
C35 C36 1.397(7) . ?
C36 C37 1.391(7) . ?
C36 H36 0.9300 . ?
C37 C38 1.380(8) . ?
C37 H37 0.9300 . ?
C38 C39 1.380(8) . ?
C38 H38 0.9300 . ?
C39 C40 1.390(6) . ?
C39 H39 0.9300 . ?
C40 N8 1.393(6) . ?
C41 N7 1.345(6) . ?
C41 N8 1.358(6) . ?
C41 C42 1.453(6) . ?
C42 C47 1.391(6) . ?
C42 C43 1.405(6) . ?
C43 C44 1.402(6) . ?
C43 Pt2 1.929(4) . ?
C44 C45 1.386(6) . ?
C44 C48 1.459(6) . ?
C45 C46 1.353(7) . ?
C45 H45 0.9300 . ?
C46 C47 1.412(7) . ?
C46 H46 0.9300 . ?
C47 H47 0.9300 . ?
C48 N5 1.348(6) . ?
C48 N6 1.359(5) . ?
C49 N6 1.464(6) . ?
C49 C50 1.531(7) . ?
C49 H49A 0.9700 . ?
C49 H49B 0.9700 . ?
C50 C51 1.470(8) . ?
C50 H50A 0.9700 . ?
C50 H50B 0.9700 . ?
C51 C52 1.517(8) . ?
C51 H51A 0.9700 . ?
C51 H51B 0.9700 . ?
C52 H52A 0.9600 . ?
C52 H52B 0.9600 . ?
C52 H52C 0.9600 . ?
C53 N8 1.465(6) . ?
C53 C54 1.512(6) . ?
C53 H53A 0.9700 . ?
C53 H53B 0.9700 . ?
C54 C55 1.506(8) . ?
C54 H54A 0.9700 . ?
C54 H54B 0.9700 . ?
C55 C56 1.528(8) . ?
C55 H55A 0.9700 . ?
C55 H55B 0.9700 . ?
C56 H56A 0.9600 . ?
C56 H56B 0.9600 . ?
C56 H56C 0.9600 . ?
C57 Cl3 1.604(9) . ?
C57 Cl4 1.663(10) . ?
C57 Cl4' 1.704(8) . ?
C57 Cl3' 1.711(7) . ?
C57 H57A 0.9700 . ?
C57 H57B 0.9700 . ?
C57 H57C 0.9700 . ?
C57 H57D 0.9700 . ?
N1 Pt1 2.032(3) . ?
N2 Pt1 2.030(3) . ?
N5 Pt2 2.023(4) . ?
N7 Pt2 2.034(4) . ?
Cl1 Pt1 2.4046(11) . ?
Cl2 Pt2 2.3965(13) . ?
Cl3 H57C 1.7348 . ?
Cl3 H57D 1.6456 . ?
